data_1572004
loop_
_publ_author_name
'Wang, Patrick'
'Fares, Mohamed'
'Eladwy, Radwa A.'
'Bhuyan, Deep J.'
'Wu, Xin'
'Lewis, William'
'Loeb, Stephen J.'
'Macreadie, Lauren K.'
'Gale, Philip A.'

_publ_section_title
;
 Platinum-based metal complexes as chloride transporters that trigger
 apoptosis.
;
_journal_issue 29
_journal_name_full 'Chemical science'
_journal_page_first 11584
_journal_page_last 11593
_journal_paper_doi 10.1039/d4sc02115k
_journal_volume 15
_journal_year 2024
_chemical_formula_moiety 'C48 H52 N12 O4 Pt, 2(B F4)'
_chemical_formula_sum 'C48 H52 B2 F8 N12 O4 Pt'
_chemical_formula_weight 1229.72
_chemical_name_systematic 'Ethyl platinum complex'
_space_group_crystal_system monoclinic
_space_group_IT_number 14
_space_group_name_Hall '-P 2ybc'
_space_group_name_H-M_alt 'P 1 21/c 1'
_atom_sites_solution_hydrogens mixed
_atom_sites_solution_primary iterative
_audit_creation_date 2024-02-07
_audit_creation_method
;
Olex2 1.5
(compiled 2023.08.24 svn.re1ec1418 for OlexSys, GUI svn.r6817)
;
_audit_update_record
;
2024-02-16 deposited with the CCDC.	2024-06-21 downloaded from the CCDC.
;
_cell_angle_alpha 90
_cell_angle_beta 103.529(10)
_cell_angle_gamma 90
_cell_formula_units_Z 2
_cell_length_a 11.4301(13)
_cell_length_b 19.8030(14)
_cell_length_c 11.2570(9)
_cell_measurement_reflns_used 5395
_cell_measurement_temperature 100(2)
_cell_measurement_theta_max 28.7060
_cell_measurement_theta_min 2.0520
_cell_volume 2477.3(4)
_computing_cell_refinement 'CrysAlisPro 1.171.42.67a (Rigaku OD, 2022)'
_computing_data_collection 'CrysAlisPro 1.171.42.67a (Rigaku OD, 2022)'
_computing_data_reduction 'CrysAlisPro 1.171.42.67a (Rigaku OD, 2022)'
_computing_molecular_graphics 'Olex2 1.5 (Dolomanov et al., 2009)'
_computing_publication_material 'Olex2 1.5 (Dolomanov et al., 2009)'
_computing_structure_refinement 'SHELXL 2018/3 (Sheldrick, 2015)'
_computing_structure_solution 'olex2.solve 1.5 (Bourhis et al., 2015)'
_diffrn_ambient_environment N~2~
_diffrn_ambient_temperature 100(2)
_diffrn_detector 'CCD plate'
_diffrn_detector_area_resol_mean 5.2930
_diffrn_detector_type Atlas
_diffrn_measured_fraction_theta_full 1.000
_diffrn_measured_fraction_theta_max 1.000
_diffrn_measurement_details
;
List of Runs (angles in degrees, time in seconds):

  # Type    Start    End  Width  t~exp~   \w     \q     \k     \f   Frames
#--------------------------------------------------------------------------
  1  \w    -26.00  71.00   1.00   45.00    --  -11.94  19.00  90.00   97
  2  \w    -15.00  30.00   1.00   45.00    --  -11.94 -99.00 -90.00   45
  3  \w    -15.00  57.00   1.00   45.00    --   14.91 -99.00 -30.00   72
  4  \w     37.00 105.00   1.00   45.00    --   14.91-178.00 -60.00   68
  5  \w    -14.00  92.00   1.00   45.00    --   14.91  38.00  90.00  106
  6  \w    -89.00  17.00   1.00   45.00    --  -11.94 -38.00  90.00  106
  7  \w    -52.00   3.00   1.00   45.00    --  -11.94  91.00  31.00   55
  8  \w    -15.00  30.00   1.00   45.00    --  -11.94 -99.00-180.00   45
  9  \w    -15.00  24.00   1.00   45.00    --   14.91 -99.00 120.00   39
 10  \w    -68.00  26.00   1.00   45.00    --   14.91 -19.00  90.00   94
;
_diffrn_measurement_device 'four-circle diffractometer'
_diffrn_measurement_device_type 'SuperNova, Dual, Cu at home/near, Atlas'
_diffrn_measurement_method '\w scans'
_diffrn_orient_matrix_type 'CrysAlisPro convention (1999,Acta A55,543-557)'
_diffrn_orient_matrix_UB_11 -0.0281019000
_diffrn_orient_matrix_UB_12 0.0298633000
_diffrn_orient_matrix_UB_13 0.0143295000
_diffrn_orient_matrix_UB_21 -0.0572154000
_diffrn_orient_matrix_UB_22 -0.0136881000
_diffrn_orient_matrix_UB_23 -0.0278469000
_diffrn_orient_matrix_UB_31 -0.0038922000
_diffrn_orient_matrix_UB_32 -0.0142569000
_diffrn_orient_matrix_UB_33 0.0567209000
_diffrn_radiation_monochromator mirror
_diffrn_radiation_probe x-ray
_diffrn_radiation_type 'Mo K\a'
_diffrn_radiation_wavelength 0.71073
_diffrn_reflns_av_R_equivalents 0.2077
_diffrn_reflns_av_unetI/netI 0.1094
_diffrn_reflns_Laue_measured_fraction_full 1.000
_diffrn_reflns_Laue_measured_fraction_max 1.000
_diffrn_reflns_limit_h_max 13
_diffrn_reflns_limit_h_min -13
_diffrn_reflns_limit_k_max 23
_diffrn_reflns_limit_k_min -23
_diffrn_reflns_limit_l_max 13
_diffrn_reflns_limit_l_min -13
_diffrn_reflns_number 37769
_diffrn_reflns_point_group_measured_fraction_full 1.000
_diffrn_reflns_point_group_measured_fraction_max 1.000
_diffrn_reflns_theta_full 25.024
_diffrn_reflns_theta_max 25.024
_diffrn_reflns_theta_min 1.832
_diffrn_source 'micro-focus sealed X-ray tube'
_diffrn_source_type 'SuperNova (Mo) X-ray Source'
_exptl_absorpt_coefficient_mu 2.920
_exptl_absorpt_correction_T_max 1.000
_exptl_absorpt_correction_T_min 0.568
_exptl_absorpt_correction_type gaussian
_exptl_absorpt_process_details
;
CrysAlisPro 1.171.42.67a (Rigaku Oxford Diffraction, 2022)
Numerical absorption correction based on gaussian integration over
a multifaceted crystal model
Empirical absorption correction using spherical harmonics,
implemented in SCALE3 ABSPACK scaling algorithm.
;
_exptl_crystal_colour 'clear yellowish yellow'
_exptl_crystal_colour_lustre clear
_exptl_crystal_colour_modifier yellowish
_exptl_crystal_colour_primary yellow
_exptl_crystal_density_diffrn 1.649
_exptl_crystal_description block
_exptl_crystal_F_000 1232
_exptl_crystal_preparation 'Heating platinum complex with isoquinoline urea derivative in acetonitrile'
_exptl_crystal_recrystallization_method 'From DMF/ether'
_exptl_crystal_size_max 0.05
_exptl_crystal_size_mid 0.03
_exptl_crystal_size_min 0.01
_refine_diff_density_max 1.656
_refine_diff_density_min -2.608
_refine_diff_density_rms 0.180
_refine_ls_extinction_method none
_refine_ls_goodness_of_fit_ref 1.003
_refine_ls_hydrogen_treatment mixed
_refine_ls_matrix_type full
_refine_ls_number_parameters 354
_refine_ls_number_reflns 4374
_refine_ls_number_restraints 144
_refine_ls_restrained_S_all 0.988
_refine_ls_R_factor_all 0.0970
_refine_ls_R_factor_gt 0.0540
_refine_ls_shift/su_max 0.000
_refine_ls_shift/su_mean 0.000
_refine_ls_structure_factor_coef Fsqd
_refine_ls_weighting_details 'w=1/[\s^2^(Fo^2^)+(0.0557P)^2^] where P=(Fo^2^+2Fc^2^)/3'
_refine_ls_weighting_scheme calc
_refine_ls_wR_factor_gt 0.1139
_refine_ls_wR_factor_ref 0.1342
_reflns_Friedel_coverage 0.000
_reflns_number_gt 2787
_reflns_number_total 4374
_reflns_threshold_expression 'I > 2\s(I)'
_cod_data_source_file d4sc02115k2.cif
_cod_data_source_block pag22_s2618_sn994-2_auto
_cod_depositor_comments 'Adding full bibliography for 1572002--1572006.cif.'
_cod_database_code 1572004
_shelx_shelxl_version_number 2018/3
_chemical_oxdiff_formula C48H52B2F8N12O4Pt
_shelx_space_group_comment
;
The symmetry employed for this shelxl refinement is uniquely defined
by the following loop, which should always be used as a source of
symmetry information in preference to the above space-group names.
They are only intended as comments.
;
_shelx_estimated_absorpt_t_max 0.971
_shelx_estimated_absorpt_t_min 0.868
_olex2_refinement_description
;
1. Uiso/Uaniso restraints and constraints
N31 \\sim C32 \\sim C33 \\sim C38 \\sim C39 \\sim C40: within 2A with sigma of
0.01 and sigma for terminal atoms of 0.2 within 2A
N1 \\sim C2 \\sim C3 \\sim C8 \\sim C9 \\sim C10: within 2A with sigma of 0.01
and sigma for terminal atoms of 0.02 within 2A
2. Rigid body (RIGU) restrains
 N31, C32, C33, C38, C39, C40
 with sigma for 1-2 distances of 0.004 and sigma for 1-3 distances of 0.004
 N1, C2, C3, C8, C9, C10
 with sigma for 1-2 distances of 0.004 and sigma for 1-3 distances of 0.004
3.a Secondary CH2 refined with riding coordinates:
 C15(H15A,H15B), C45(H45A,H45B)
3.b Aromatic/amide H refined with riding coordinates:
 C2(H2), C5(H5), C6(H6), C7(H7), C9(H9), C10(H10), C32(H32), C35(H35),
 C36(H36), C37(H37), C39(H39), C40(H40)
3.c Idealised Me refined as rotating group:
 C16(H16A,H16B,H16C), C46(H46A,H46B,H46C)
;
_olex2_submission_special_instructions 'No special instructions were received'
_oxdiff_exptl_absorpt_empirical_details
;
Empirical correction (ABSPACK) includes:
- Absorption correction using spherical harmonics
- Frame scaling
;
_oxdiff_exptl_absorpt_empirical_full_max 3.079
_oxdiff_exptl_absorpt_empirical_full_min 0.218

loop_
_space_group_symop_operation_xyz
'x, y, z'
'-x, y+1/2, -z+1/2'
'-x, -y, -z'
'x, -y-1/2, z-1/2'

loop_
_atom_site_label
_atom_site_type_symbol
_atom_site_fract_x
_atom_site_fract_y
_atom_site_fract_z
_atom_site_U_iso_or_equiv
_atom_site_adp_type
_atom_site_occupancy
_atom_site_site_symmetry_order
_atom_site_calc_flag
_atom_site_refinement_flags_posn
_atom_site_refinement_flags_adp
_atom_site_refinement_flags_occupancy
_atom_site_disorder_assembly
_atom_site_disorder_group
N1 N 0.5498(6) 0.4022(3) 0.4975(6) 0.0203(14) Uani 1 1 d . U . . .
Pt1 Pt 0.500000 0.500000 0.500000 0.01799(16) Uani 1 2 d S . P . .
C2 C 0.5059(7) 0.3579(4) 0.5610(7) 0.0187(16) Uani 1 1 d . U . . .
H2 H 0.453397 0.373708 0.609085 0.022 Uiso 1 1 calc R U . . .
C3 C 0.5313(8) 0.2876(4) 0.5629(8) 0.0225(17) Uani 1 1 d . U . . .
C4 C 0.4840(8) 0.2393(4) 0.6325(7) 0.022(2) Uani 1 1 d . . . . .
C5 C 0.5066(9) 0.1711(4) 0.6193(8) 0.030(2) Uani 1 1 d . . . . .
H5 H 0.471860 0.138213 0.661901 0.037 Uiso 1 1 calc R U . . .
C6 C 0.5809(9) 0.1511(4) 0.5428(8) 0.035(2) Uani 1 1 d . . . . .
H6 H 0.596828 0.104341 0.535993 0.042 Uiso 1 1 calc R U . . .
C7 C 0.6318(8) 0.1967(4) 0.4769(8) 0.032(2) Uani 1 1 d . . . . .
H7 H 0.683269 0.181679 0.427182 0.038 Uiso 1 1 calc R U . . .
C8 C 0.6063(7) 0.2653(4) 0.4845(7) 0.0216(17) Uani 1 1 d . U . . .
C9 C 0.6537(8) 0.3151(4) 0.4203(8) 0.0250(18) Uani 1 1 d . U . . .
H9 H 0.708051 0.302422 0.371918 0.030 Uiso 1 1 calc R U . . .
C10 C 0.6233(8) 0.3807(4) 0.4263(7) 0.0243(17) Uani 1 1 d . U . . .
H10 H 0.654230 0.412841 0.379028 0.029 Uiso 1 1 calc R U . . .
N11 N 0.4121(7) 0.2635(3) 0.7090(7) 0.0257(19) Uani 1 1 d . . . . .
H11 H 0.408(8) 0.302(4) 0.726(8) 0.031 Uiso 1 1 d . U . . .
C12 C 0.3474(8) 0.2259(4) 0.7791(8) 0.025(2) Uani 1 1 d . . . . .
O13 O 0.3497(6) 0.1642(3) 0.7823(5) 0.0294(15) Uani 1 1 d . . . . .
N14 N 0.2839(7) 0.2644(4) 0.8382(7) 0.0282(19) Uani 1 1 d . . . . .
H14 H 0.281(8) 0.311(4) 0.838(8) 0.034 Uiso 1 1 d . U . . .
C15 C 0.2093(8) 0.2326(4) 0.9129(8) 0.028(2) Uani 1 1 d . . . . .
H15A H 0.258304 0.199327 0.968828 0.034 Uiso 1 1 calc R U . . .
H15B H 0.141801 0.208157 0.858869 0.034 Uiso 1 1 calc R U . . .
C16 C 0.1603(9) 0.2836(5) 0.9858(8) 0.036(2) Uani 1 1 d . . . . .
H16A H 0.102396 0.312616 0.930638 0.054 Uiso 1 1 calc R U . . .
H16B H 0.226323 0.311335 1.032448 0.054 Uiso 1 1 calc R U . . .
H16C H 0.120063 0.260532 1.042125 0.054 Uiso 1 1 calc R U . . .
N31 N 0.3599(6) 0.4848(3) 0.3549(6) 0.0194(15) Uani 1 1 d . U . . .
C32 C 0.2544(7) 0.4632(4) 0.3790(7) 0.0172(16) Uani 1 1 d . U . . .
H32 H 0.249500 0.458227 0.461667 0.021 Uiso 1 1 calc R U . . .
C33 C 0.1526(8) 0.4480(4) 0.2853(7) 0.0204(16) Uani 1 1 d . U . . .
C34 C 0.0421(8) 0.4249(4) 0.3103(8) 0.025(2) Uani 1 1 d . . . . .
C35 C -0.0502(8) 0.4076(4) 0.2147(8) 0.029(2) Uani 1 1 d . . . . .
H35 H -0.124054 0.392122 0.229827 0.035 Uiso 1 1 calc R U . . .
C36 C -0.0372(8) 0.4123(4) 0.0966(8) 0.027(2) Uani 1 1 d . . . . .
H36 H -0.102837 0.399194 0.032119 0.033 Uiso 1 1 calc R U . . .
C37 C 0.0646(9) 0.4346(4) 0.0679(8) 0.031(2) Uani 1 1 d . . . . .
H37 H 0.070236 0.436514 -0.014925 0.037 Uiso 1 1 calc R U . . .
C38 C 0.1620(8) 0.4549(4) 0.1622(8) 0.0239(17) Uani 1 1 d . U . . .
C39 C 0.2728(8) 0.4793(4) 0.1419(8) 0.0247(18) Uani 1 1 d . U . . .
H39 H 0.281605 0.485436 0.060754 0.030 Uiso 1 1 calc R U . . .
C40 C 0.3660(8) 0.4937(4) 0.2376(7) 0.0224(16) Uani 1 1 d . U . . .
H40 H 0.438386 0.510680 0.221384 0.027 Uiso 1 1 calc R U . . .
N41 N 0.0343(7) 0.4196(4) 0.4347(7) 0.0274(18) Uani 1 1 d . . . . .
H41 H 0.079(8) 0.459(4) 0.488(7) 0.033 Uiso 1 1 d . U . . .
C42 C -0.0263(8) 0.3677(5) 0.4784(9) 0.036(3) Uani 1 1 d . . . . .
O43 O -0.0813(6) 0.3230(3) 0.4100(6) 0.0355(16) Uani 1 1 d . . . . .
N44 N -0.0180(8) 0.3715(5) 0.5994(8) 0.044(2) Uani 1 1 d . . . . .
H44 H 0.026(10) 0.401(5) 0.629(9) 0.052 Uiso 1 1 d . U . . .
C45 C -0.0627(9) 0.3164(5) 0.6658(8) 0.040(3) Uani 1 1 d . . . . .
H45A H -0.109742 0.284066 0.606294 0.048 Uiso 1 1 calc R U . . .
H45B H 0.006509 0.291912 0.716955 0.048 Uiso 1 1 calc R U . . .
C46 C -0.1390(10) 0.3433(5) 0.7440(9) 0.049(3) Uani 1 1 d . . . . .
H46A H -0.209846 0.365392 0.692849 0.074 Uiso 1 1 calc R U . . .
H46B H -0.093052 0.376089 0.801600 0.074 Uiso 1 1 calc R U . . .
H46C H -0.164896 0.306105 0.789337 0.074 Uiso 1 1 calc R U . . .
B51 B 0.2723(11) 0.4534(5) 0.7653(10) 0.032(3) Uani 1 1 d . . . . .
F52 F 0.3554(6) 0.4062(3) 0.7497(6) 0.063(2) Uani 1 1 d . . . . .
F53 F 0.3279(5) 0.5055(3) 0.8368(5) 0.0483(15) Uani 1 1 d . . . . .
F54 F 0.2132(6) 0.4793(3) 0.6512(5) 0.0509(16) Uani 1 1 d . . . . .
F55 F 0.1888(5) 0.4227(3) 0.8180(5) 0.0476(16) Uani 1 1 d . . . . .

loop_
_atom_site_aniso_label
_atom_site_aniso_U_11
_atom_site_aniso_U_22
_atom_site_aniso_U_33
_atom_site_aniso_U_23
_atom_site_aniso_U_13
_atom_site_aniso_U_12
N1 0.027(4) 0.022(3) 0.014(3) 0.004(3) 0.007(3) -0.006(3)
Pt1 0.0242(3) 0.0134(2) 0.0205(3) 0.0001(2) 0.01363(19) -0.0022(2)
C2 0.027(4) 0.019(3) 0.013(4) -0.005(3) 0.011(3) 0.000(3)
C3 0.025(4) 0.024(4) 0.017(4) -0.003(3) 0.004(3) -0.002(3)
C4 0.028(5) 0.016(5) 0.024(5) 0.007(4) 0.011(4) 0.002(4)
C5 0.050(7) 0.017(5) 0.030(6) 0.008(4) 0.022(5) 0.003(4)
C6 0.049(7) 0.021(5) 0.038(6) -0.004(4) 0.015(5) 0.010(5)
C7 0.039(6) 0.021(5) 0.042(6) 0.008(4) 0.022(5) 0.015(4)
C8 0.021(4) 0.024(4) 0.018(4) 0.000(3) 0.001(3) 0.002(3)
C9 0.022(4) 0.030(4) 0.025(4) -0.002(3) 0.010(3) 0.000(3)
C10 0.026(4) 0.027(4) 0.021(4) 0.000(3) 0.009(3) -0.004(3)
N11 0.040(5) 0.007(4) 0.035(5) -0.001(3) 0.019(4) 0.000(4)
C12 0.028(6) 0.023(5) 0.024(5) 0.005(4) 0.008(4) -0.004(4)
O13 0.042(4) 0.016(3) 0.035(4) 0.001(3) 0.017(3) -0.003(3)
N14 0.039(5) 0.015(4) 0.036(5) 0.007(4) 0.021(4) -0.002(4)
C15 0.022(5) 0.031(5) 0.035(6) 0.006(4) 0.013(4) 0.000(4)
C16 0.035(6) 0.038(6) 0.035(6) 0.004(5) 0.008(5) 0.003(5)
N31 0.022(3) 0.017(4) 0.023(3) 0.003(3) 0.013(3) 0.005(3)
C32 0.024(4) 0.012(4) 0.021(4) -0.003(3) 0.014(3) 0.004(3)
C33 0.023(4) 0.015(4) 0.025(4) 0.003(3) 0.009(3) 0.003(3)
C34 0.029(6) 0.020(5) 0.029(5) -0.007(4) 0.013(4) 0.003(4)
C35 0.028(6) 0.032(5) 0.031(6) 0.004(4) 0.012(5) 0.005(4)
C36 0.021(5) 0.032(5) 0.026(5) -0.002(4) -0.001(4) 0.003(4)
C37 0.045(7) 0.029(5) 0.018(5) 0.006(4) 0.007(5) 0.013(5)
C38 0.029(4) 0.019(4) 0.024(4) 0.000(3) 0.007(3) 0.003(3)
C39 0.037(4) 0.025(4) 0.016(4) 0.008(3) 0.015(3) 0.006(3)
C40 0.030(4) 0.017(4) 0.025(3) 0.010(3) 0.017(3) 0.009(4)
N41 0.030(5) 0.033(4) 0.022(4) 0.000(4) 0.014(4) -0.002(4)
C42 0.029(7) 0.043(6) 0.043(7) 0.006(5) 0.022(6) -0.002(5)
O43 0.034(4) 0.035(4) 0.037(4) -0.001(3) 0.007(3) -0.005(3)
N44 0.053(7) 0.053(6) 0.031(5) -0.011(4) 0.022(5) -0.020(5)
C45 0.041(7) 0.057(7) 0.024(6) -0.006(5) 0.012(5) -0.004(5)
C46 0.050(8) 0.061(8) 0.044(7) 0.003(6) 0.024(6) -0.003(6)
B51 0.048(8) 0.028(6) 0.032(7) 0.003(5) 0.032(6) 0.001(5)
F52 0.091(5) 0.029(3) 0.092(5) 0.005(3) 0.066(4) 0.014(3)
F53 0.058(4) 0.035(3) 0.048(3) -0.012(3) 0.003(3) -0.008(3)
F54 0.060(4) 0.070(4) 0.027(3) 0.002(3) 0.018(3) -0.014(3)
F55 0.053(4) 0.052(4) 0.050(4) 0.004(3) 0.036(3) -0.006(3)

loop_
_atom_type_symbol
_atom_type_description
_atom_type_scat_dispersion_real
_atom_type_scat_dispersion_imag
_atom_type_scat_source
C C 0.0033 0.0016 'International Tables Vol C Tables 4.2.6.8 and 6.1.1.4'
H H 0.0000 0.0000 'International Tables Vol C Tables 4.2.6.8 and 6.1.1.4'
B B 0.0013 0.0007 'International Tables Vol C Tables 4.2.6.8 and 6.1.1.4'
F F 0.0171 0.0103 'International Tables Vol C Tables 4.2.6.8 and 6.1.1.4'
N N 0.0061 0.0033 'International Tables Vol C Tables 4.2.6.8 and 6.1.1.4'
O O 0.0106 0.0060 'International Tables Vol C Tables 4.2.6.8 and 6.1.1.4'
Pt Pt -1.7033 8.3905 'International Tables Vol C Tables 4.2.6.8 and 6.1.1.4'

loop_
_exptl_crystal_face_index_h
_exptl_crystal_face_index_k
_exptl_crystal_face_index_l
_exptl_crystal_face_perp_dist
1 3 5 0.1382
-2 -5 2 0.1035
1 -5 4 0.1442
-1 5 -4 0.0072
-5 3 3 0.0849
5 -3 -3 0.0010
-2 -5 1 0.0752
2 5 -1 0.0592

loop_
_geom_angle_atom_site_label_1
_geom_angle_atom_site_label_2
_geom_angle_atom_site_label_3
_geom_angle
_geom_angle_site_symmetry_1
_geom_angle_site_symmetry_3
_geom_angle_publ_flag
C2 N1 Pt1 119.4(5) . . ?
C2 N1 C10 118.9(7) . . ?
C10 N1 Pt1 121.6(5) . . ?
N1 Pt1 N1 180.0(3) 3_666 . ?
N1 Pt1 N31 88.9(3) 3_666 . ?
N1 Pt1 N31 91.1(3) . . ?
N1 Pt1 N31 91.1(3) 3_666 3_666 ?
N1 Pt1 N31 88.9(3) . 3_666 ?
N31 Pt1 N31 180.0 . 3_666 ?
N1 C2 H2 117.9 . . ?
N1 C2 C3 124.3(7) . . ?
C3 C2 H2 117.9 . . ?
C2 C3 C8 116.2(7) . . ?
C4 C3 C2 124.4(7) . . ?
C4 C3 C8 119.4(7) . . ?
C5 C4 C3 119.3(7) . . ?
C5 C4 N11 123.1(7) . . ?
N11 C4 C3 117.5(7) . . ?
C4 C5 H5 120.1 . . ?
C4 C5 C6 119.8(8) . . ?
C6 C5 H5 120.1 . . ?
C5 C6 H6 118.8 . . ?
C7 C6 C5 122.5(8) . . ?
C7 C6 H6 118.8 . . ?
C6 C7 H7 120.5 . . ?
C6 C7 C8 118.9(8) . . ?
C8 C7 H7 120.5 . . ?
C7 C8 C3 120.0(7) . . ?
C7 C8 C9 122.7(7) . . ?
C9 C8 C3 117.3(7) . . ?
C8 C9 H9 119.5 . . ?
C10 C9 C8 120.9(7) . . ?
C10 C9 H9 119.5 . . ?
N1 C10 H10 118.9 . . ?
C9 C10 N1 122.3(7) . . ?
C9 C10 H10 118.9 . . ?
C4 N11 H11 123(6) . . ?
C4 N11 C12 128.3(7) . . ?
C12 N11 H11 108(6) . . ?
O13 C12 N11 122.2(8) . . ?
O13 C12 N14 124.6(7) . . ?
N14 C12 N11 113.2(7) . . ?
C12 N14 H14 126(5) . . ?
C12 N14 C15 119.7(7) . . ?
C15 N14 H14 114(5) . . ?
N14 C15 H15A 109.3 . . ?
N14 C15 H15B 109.3 . . ?
N14 C15 C16 111.5(7) . . ?
H15A C15 H15B 108.0 . . ?
C16 C15 H15A 109.3 . . ?
C16 C15 H15B 109.3 . . ?
C15 C16 H16A 109.5 . . ?
C15 C16 H16B 109.5 . . ?
C15 C16 H16C 109.5 . . ?
H16A C16 H16B 109.5 . . ?
H16A C16 H16C 109.5 . . ?
H16B C16 H16C 109.5 . . ?
C32 N31 Pt1 117.0(5) . . ?
C40 N31 Pt1 124.0(6) . . ?
C40 N31 C32 119.0(7) . . ?
N31 C32 H32 118.9 . . ?
N31 C32 C33 122.1(7) . . ?
C33 C32 H32 118.9 . . ?
C32 C33 C34 122.2(7) . . ?
C32 C33 C38 118.2(7) . . ?
C38 C33 C34 119.6(8) . . ?
C35 C34 C33 118.7(8) . . ?
C35 C34 N41 122.8(8) . . ?
N41 C34 C33 118.5(8) . . ?
C34 C35 H35 119.7 . . ?
C34 C35 C36 120.5(8) . . ?
C36 C35 H35 119.7 . . ?
C35 C36 H36 118.4 . . ?
C37 C36 C35 123.1(9) . . ?
C37 C36 H36 118.4 . . ?
C36 C37 H37 120.5 . . ?
C36 C37 C38 119.1(8) . . ?
C38 C37 H37 120.5 . . ?
C33 C38 C39 117.6(8) . . ?
C37 C38 C33 118.8(8) . . ?
C37 C38 C39 123.6(8) . . ?
C38 C39 H39 119.8 . . ?
C40 C39 C38 120.4(8) . . ?
C40 C39 H39 119.8 . . ?
N31 C40 C39 122.7(8) . . ?
N31 C40 H40 118.7 . . ?
C39 C40 H40 118.7 . . ?
C34 N41 H41 112(4) . . ?
C42 N41 C34 123.5(8) . . ?
C42 N41 H41 125(4) . . ?
O43 C42 N41 121.9(9) . . ?
O43 C42 N44 124.8(9) . . ?
N44 C42 N41 113.3(9) . . ?
C42 N44 H44 111(7) . . ?
C42 N44 C45 121.4(8) . . ?
C45 N44 H44 126(8) . . ?
N44 C45 H45A 109.4 . . ?
N44 C45 H45B 109.4 . . ?
H45A C45 H45B 108.0 . . ?
C46 C45 N44 111.0(8) . . ?
C46 C45 H45A 109.4 . . ?
C46 C45 H45B 109.4 . . ?
C45 C46 H46A 109.5 . . ?
C45 C46 H46B 109.5 . . ?
C45 C46 H46C 109.5 . . ?
H46A C46 H46B 109.5 . . ?
H46A C46 H46C 109.5 . . ?
H46B C46 H46C 109.5 . . ?
F52 B51 F54 109.4(8) . . ?
F52 B51 F55 108.9(8) . . ?
F53 B51 F52 110.4(10) . . ?
F53 B51 F54 108.7(8) . . ?
F53 B51 F55 110.7(8) . . ?
F55 B51 F54 108.8(9) . . ?

loop_
_geom_bond_atom_site_label_1
_geom_bond_atom_site_label_2
_geom_bond_distance
_geom_bond_site_symmetry_2
_geom_bond_publ_flag
N1 Pt1 2.021(7) . ?
N1 C2 1.303(9) . ?
N1 C10 1.358(10) . ?
Pt1 N31 2.024(7) . ?
Pt1 N31 2.024(7) 3_666 ?
C2 H2 0.9500 . ?
C2 C3 1.423(11) . ?
C3 C4 1.421(11) . ?
C3 C8 1.435(11) . ?
C4 C5 1.389(11) . ?
C4 N11 1.407(10) . ?
C5 H5 0.9500 . ?
C5 C6 1.400(11) . ?
C6 H6 0.9500 . ?
C6 C7 1.381(12) . ?
C7 H7 0.9500 . ?
C7 C8 1.396(11) . ?
C8 C9 1.404(11) . ?
C9 H9 0.9500 . ?
C9 C10 1.351(11) . ?
C10 H10 0.9500 . ?
N11 H11 0.78(8) . ?
N11 C12 1.413(10) . ?
C12 O13 1.222(9) . ?
C12 N14 1.333(10) . ?
N14 H14 0.92(8) . ?
N14 C15 1.472(9) . ?
C15 H15A 0.9900 . ?
C15 H15B 0.9900 . ?
C15 C16 1.491(11) . ?
C16 H16A 0.9800 . ?
C16 H16B 0.9800 . ?
C16 H16C 0.9800 . ?
N31 C32 1.366(9) . ?
N31 C40 1.350(10) . ?
C32 H32 0.9500 . ?
C32 C33 1.408(11) . ?
C33 C34 1.432(11) . ?
C33 C38 1.421(11) . ?
C34 C35 1.362(12) . ?
C34 N41 1.428(10) . ?
C35 H35 0.9500 . ?
C35 C36 1.375(11) . ?
C36 H36 0.9500 . ?
C36 C37 1.353(12) . ?
C37 H37 0.9500 . ?
C37 C38 1.406(12) . ?
C38 C39 1.423(11) . ?
C39 H39 0.9500 . ?
C39 C40 1.356(12) . ?
C40 H40 0.9500 . ?
N41 H41 1.05(9) . ?
N41 C42 1.390(11) . ?
C42 O43 1.243(11) . ?
C42 N44 1.345(12) . ?
N44 H44 0.80(10) . ?
N44 C45 1.478(12) . ?
C45 H45A 0.9900 . ?
C45 H45B 0.9900 . ?
C45 C46 1.476(12) . ?
C46 H46A 0.9800 . ?
C46 H46B 0.9800 . ?
C46 H46C 0.9800 . ?
B51 F52 1.372(11) . ?
B51 F53 1.370(12) . ?
B51 F54 1.402(13) . ?
B51 F55 1.377(11) . ?

loop_
_geom_hbond_atom_site_label_D
_geom_hbond_atom_site_label_H
_geom_hbond_atom_site_label_A
_geom_hbond_distance_DH
_geom_hbond_distance_HA
_geom_hbond_distance_DA
_geom_hbond_angle_DHA
_geom_hbond_site_symmetry_A
_geom_hbond_publ_flag
N11 H11 F52 0.78(8) 2.19(8) 2.960(8) 167(9) . yes
N14 H14 F52 0.92(8) 2.38(8) 3.151(9) 141(7) . yes
N41 H41 F54 1.05(9) 2.13(9) 3.031(10) 142(7) . yes
N44 H44 F55 0.80(10) 2.51(10) 3.155(11) 139(10) . yes

loop_
_geom_torsion_atom_site_label_1
_geom_torsion_atom_site_label_2
_geom_torsion_atom_site_label_3
_geom_torsion_atom_site_label_4
_geom_torsion
_geom_torsion_site_symmetry_1
_geom_torsion_site_symmetry_2
_geom_torsion_site_symmetry_3
_geom_torsion_site_symmetry_4
_geom_torsion_publ_flag
N1 C2 C3 C4 179.6(8) . . . . ?
N1 C2 C3 C8 -2.9(13) . . . . ?
Pt1 N1 C2 C3 177.8(7) . . . . ?
Pt1 N1 C10 C9 -177.5(6) . . . . ?
Pt1 N31 C32 C33 -177.0(6) . . . . ?
Pt1 N31 C40 C39 175.9(6) . . . . ?
C2 N1 C10 C9 -1.0(13) . . . . ?
C2 C3 C4 C5 174.5(8) . . . . ?
C2 C3 C4 N11 -3.2(13) . . . . ?
C2 C3 C8 C7 -177.4(8) . . . . ?
C2 C3 C8 C9 4.2(12) . . . . ?
C3 C4 C5 C6 3.5(14) . . . . ?
C3 C4 N11 C12 174.5(9) . . . . ?
C3 C8 C9 C10 -4.2(13) . . . . ?
C4 C3 C8 C7 0.3(13) . . . . ?
C4 C3 C8 C9 -178.2(8) . . . . ?
C4 C5 C6 C7 -1.3(15) . . . . ?
C4 N11 C12 O13 1.6(15) . . . . ?
C4 N11 C12 N14 -177.5(9) . . . . ?
C5 C4 N11 C12 -3.1(15) . . . . ?
C5 C6 C7 C8 -1.4(15) . . . . ?
C6 C7 C8 C3 1.9(14) . . . . ?
C6 C7 C8 C9 -179.7(9) . . . . ?
C7 C8 C9 C10 177.4(9) . . . . ?
C8 C3 C4 C5 -3.0(13) . . . . ?
C8 C3 C4 N11 179.4(8) . . . . ?
C8 C9 C10 N1 2.6(13) . . . . ?
C10 N1 C2 C3 1.2(13) . . . . ?
N11 C4 C5 C6 -179.0(9) . . . . ?
N11 C12 N14 C15 178.5(8) . . . . ?
C12 N14 C15 C16 171.5(9) . . . . ?
O13 C12 N14 C15 -0.5(15) . . . . ?
N31 C32 C33 C34 179.7(7) . . . . ?
N31 C32 C33 C38 0.7(11) . . . . ?
C32 N31 C40 C39 -2.8(11) . . . . ?
C32 C33 C34 C35 -176.3(8) . . . . ?
C32 C33 C34 N41 2.2(12) . . . . ?
C32 C33 C38 C37 174.8(7) . . . . ?
C32 C33 C38 C39 -2.2(11) . . . . ?
C33 C34 C35 C36 -0.1(13) . . . . ?
C33 C34 N41 C42 -141.9(9) . . . . ?
C33 C38 C39 C40 1.3(12) . . . . ?
C34 C33 C38 C37 -4.2(12) . . . . ?
C34 C33 C38 C39 178.8(7) . . . . ?
C34 C35 C36 C37 -0.8(13) . . . . ?
C34 N41 C42 O43 -2.1(14) . . . . ?
C34 N41 C42 N44 177.6(8) . . . . ?
C35 C34 N41 C42 36.6(13) . . . . ?
C35 C36 C37 C38 -0.8(13) . . . . ?
C36 C37 C38 C33 3.3(12) . . . . ?
C36 C37 C38 C39 -179.9(8) . . . . ?
C37 C38 C39 C40 -175.5(8) . . . . ?
C38 C33 C34 C35 2.6(12) . . . . ?
C38 C33 C34 N41 -178.8(7) . . . . ?
C38 C39 C40 N31 1.2(12) . . . . ?
C40 N31 C32 C33 1.8(10) . . . . ?
N41 C34 C35 C36 -178.6(8) . . . . ?
N41 C42 N44 C45 -172.0(9) . . . . ?
C42 N44 C45 C46 -131.3(10) . . . . ?
O43 C42 N44 C45 7.7(16) . . . . ?

loop_
_exptl_oxdiff_crystal_face_indexfrac_h
_exptl_oxdiff_crystal_face_indexfrac_k
_exptl_oxdiff_crystal_face_indexfrac_l
_exptl_oxdiff_crystal_face_x
_exptl_oxdiff_crystal_face_y
_exptl_oxdiff_crystal_face_z
0.9976 3.0024 5.0043 0.1333 -0.2375 0.2372
-1.9988 -5.0015 1.9983 -0.0646 0.1272 0.1924
1.0005 -4.9963 4.0027 -0.1200 -0.1003 0.2944
-1.0005 4.9963 -4.0027 0.1200 0.1003 -0.2944
-5.0017 2.9924 2.9965 0.2729 0.1618 0.1468
5.0017 -2.9924 -2.9965 -0.2729 -0.1618 -0.1468
-1.9986 -5.0018 0.9977 -0.0789 0.1550 0.1357
1.9986 5.0018 -0.9977 0.0789 -0.1550 -0.1357
